data_7041741
loop_
_publ_author_name
'Hu, Hailiang'
'Guo, Zhenyu'
'Li, Kaixuan'
'Lin, Xiaoling'
'Liu, Yang'
'Kang, Zhenhui'

_publ_section_title
;
 A spherical deca-vanadophosphate covalent assembled all-inorganic open
 framework.
;
_journal_issue 10
_journal_name_full 'Dalton transactions (Cambridge, England : 2003)'
_journal_page_first 3115
_journal_page_last 3119
_journal_paper_doi 10.1039/c6dt03850f
_journal_volume 46
_journal_year 2017
_chemical_formula_moiety '0.5(O102 P12 V30), 8(H0.5 O0.25), 1(O), 12(H3 N0.75)'
_chemical_formula_sum 'H42 N9 O54 P6 V15'
_chemical_formula_weight 1982.34
_space_group_crystal_system cubic
_space_group_IT_number 229
_space_group_name_Hall '-I 4 2 3'
_space_group_name_H-M_alt 'I m -3 m'
_symmetry_space_group_name_Hall '-I 4 2 3'
_symmetry_space_group_name_H-M 'I m -3 m'
_atom_sites_solution_hydrogens difmap
_audit_creation_date 2017-01-15
_audit_creation_method
;
Olex2 1.2-beta
(compiled 2017.01.04 svn.r3372 for OlexSys, GUI svn.r5289)
;
_audit_update_record
;
2017-01-16 deposited with the CCDC.
2017-01-17 downloaded from the CCDC.
;
_cell_angle_alpha 90
_cell_angle_beta 90
_cell_angle_gamma 90
_cell_formula_units_Z 2
_cell_length_a 16.0271(5)
_cell_length_b 16.0271(5)
_cell_length_c 16.0271(5)
_cell_measurement_reflns_used 3554
_cell_measurement_temperature 298
_cell_measurement_theta_max 27.442
_cell_measurement_theta_min 2.542
_cell_volume 4116.8(2)
_computing_cell_refinement 'SAINT v7.68A (Bruker, 2009)'
_computing_data_reduction 'SAINT v7.68A (Bruker, 2009)'
_computing_molecular_graphics 'Olex2 (Dolomanov et al., 2009)'
_computing_publication_material 'Olex2 (Dolomanov et al., 2009)'
_computing_structure_refinement 'ShelXL (Sheldrick, 2015)'
_diffrn_ambient_temperature 298.0
_diffrn_measured_fraction_theta_full 0.980
_diffrn_measured_fraction_theta_max 0.984
_diffrn_measurement_device_type 'Bruker P4'
_diffrn_radiation_type MoK\a
_diffrn_radiation_wavelength 0.71073
_diffrn_reflns_av_R_equivalents 0.0418
_diffrn_reflns_av_unetI/netI 0.0104
_diffrn_reflns_Laue_measured_fraction_full 0.980
_diffrn_reflns_Laue_measured_fraction_max 0.984
_diffrn_reflns_limit_h_max 20
_diffrn_reflns_limit_h_min -17
_diffrn_reflns_limit_k_max 20
_diffrn_reflns_limit_k_min -20
_diffrn_reflns_limit_l_max 16
_diffrn_reflns_limit_l_min -20
_diffrn_reflns_number 13392
_diffrn_reflns_point_group_measured_fraction_full 0.980
_diffrn_reflns_point_group_measured_fraction_max 0.984
_diffrn_reflns_theta_full 25.242
_diffrn_reflns_theta_max 27.442
_diffrn_reflns_theta_min 5.398
_exptl_absorpt_coefficient_mu 1.818
_exptl_absorpt_correction_type none
_exptl_crystal_colour black
_exptl_crystal_colour_primary black
_exptl_crystal_density_diffrn 1.599
_exptl_crystal_description block
_exptl_crystal_F_000 1944
_exptl_crystal_size_max 0.16
_exptl_crystal_size_mid 0.16
_exptl_crystal_size_min 0.16
_refine_diff_density_max 1.408
_refine_diff_density_min -0.702
_refine_diff_density_rms 0.172
_refine_ls_extinction_method none
_refine_ls_goodness_of_fit_ref 1.164
_refine_ls_hydrogen_treatment constr
_refine_ls_matrix_type full
_refine_ls_number_parameters 48
_refine_ls_number_reflns 495
_refine_ls_number_restraints 21
_refine_ls_restrained_S_all 1.153
_refine_ls_R_factor_all 0.0881
_refine_ls_R_factor_gt 0.0842
_refine_ls_shift/su_max 0.002
_refine_ls_shift/su_mean 0.000
_refine_ls_structure_factor_coef Fsqd
_refine_ls_weighting_details 'w=1/[\s^2^(Fo^2^)+(0.1469P)^2^+43.9141P] where P=(Fo^2^+2Fc^2^)/3'
_refine_ls_weighting_scheme calc
_refine_ls_wR_factor_gt 0.2524
_refine_ls_wR_factor_ref 0.2560
_reflns_Friedel_coverage 0.000
_reflns_number_gt 457
_reflns_number_total 495
_reflns_threshold_expression 'I > 2\s(I)'
_cod_data_source_file c6dt03850f2.cif
_cod_data_source_block 1
_cod_depositor_comments 'Adding full bibliography for 7041741.cif.'
_cod_original_cell_volume 4116.8(4)
_cod_database_code 7041741
_shelx_shelxl_version_number 2014/7
_shelx_space_group_comment
;
The symmetry employed for this shelxl refinement is uniquely defined
by the following loop, which should always be used as a source of
symmetry information in preference to the above space-group names.
They are only intended as comments.
;
_olex2_refinement_description
;
1. Fixed Uiso
 At 1.5 times of:
  All N(H,H,H) groups, All O(H) groups
2. Restrained distances
 V2-O2
 2 with sigma of 0.02
 V1-O2
 2 with sigma of 0.02
 O3-V2
 1.6 with sigma of 0.02
3. Uiso/Uaniso restraints and constraints
Uanis(O3) \\sim Ueq: with sigma of 0.01 and sigma for terminal atoms of 0.02
Uanis(O2W) \\sim Ueq: with sigma of 0.01 and sigma for terminal atoms of 0.02
Uanis(O1W) \\sim Ueq: with sigma of 0.01 and sigma for terminal atoms of 0.02
4. Others
 Fixed Sof: V1(0.0625) V2(0.25) O1(0.0625) O2(0.25) O3(0.25) O1W(0.04167)
 H1W(0.08334) O2W(0.02083) N1(0.1875) H1A(0.1875) H1B(0.1875) H1C(0.375)
 Fixed X: O1W(0.25)
 Fixed Y: O1W(0.75)
 Fixed Z: O1W(0.75)
5.a Riding coordinates:
 O1W(H1W), N1(H1A,H1B,H1C)
;
_olex2_submission_special_instructions 'No special instructions were received'

loop_
_space_group_symop_operation_xyz
'x, y, z'
'-y, x, z'
'-x, -y, z'
'y, -x, z'
'x, -y, -z'
'y, x, -z'
'-x, y, -z'
'-y, -x, -z'
'z, x, y'
'-x, z, y'
'-z, -x, y'
'x, -z, y'
'z, -x, -y'
'x, z, -y'
'-z, x, -y'
'-x, -z, -y'
'y, z, x'
'-z, -y, -x'
'-z, y, x'
'z, y, -x'
'z, -y, x'
'y, -z, -x'
'-y, -z, x'
'-y, z, -x'
'x+1/2, y+1/2, z+1/2'
'-y+1/2, x+1/2, z+1/2'
'-x+1/2, -y+1/2, z+1/2'
'y+1/2, -x+1/2, z+1/2'
'x+1/2, -y+1/2, -z+1/2'
'y+1/2, x+1/2, -z+1/2'
'-x+1/2, y+1/2, -z+1/2'
'-y+1/2, -x+1/2, -z+1/2'
'z+1/2, x+1/2, y+1/2'
'-x+1/2, z+1/2, y+1/2'
'-z+1/2, -x+1/2, y+1/2'
'x+1/2, -z+1/2, y+1/2'
'z+1/2, -x+1/2, -y+1/2'
'x+1/2, z+1/2, -y+1/2'
'-z+1/2, x+1/2, -y+1/2'
'-x+1/2, -z+1/2, -y+1/2'
'y+1/2, z+1/2, x+1/2'
'-z+1/2, -y+1/2, -x+1/2'
'-z+1/2, y+1/2, x+1/2'
'z+1/2, y+1/2, -x+1/2'
'z+1/2, -y+1/2, x+1/2'
'y+1/2, -z+1/2, -x+1/2'
'-y+1/2, -z+1/2, x+1/2'
'-y+1/2, z+1/2, -x+1/2'
'-x, -y, -z'
'y, -x, -z'
'x, y, -z'
'-y, x, -z'
'-x, y, z'
'-y, -x, z'
'x, -y, z'
'y, x, z'
'-z, -x, -y'
'x, -z, -y'
'z, x, -y'
'-x, z, -y'
'-z, x, y'
'-x, -z, y'
'z, -x, y'
'x, z, y'
'-y, -z, -x'
'z, y, x'
'z, -y, -x'
'-z, -y, x'
'-z, y, -x'
'-y, z, x'
'y, z, -x'
'y, -z, x'
'-x+1/2, -y+1/2, -z+1/2'
'y+1/2, -x+1/2, -z+1/2'
'x+1/2, y+1/2, -z+1/2'
'-y+1/2, x+1/2, -z+1/2'
'-x+1/2, y+1/2, z+1/2'
'-y+1/2, -x+1/2, z+1/2'
'x+1/2, -y+1/2, z+1/2'
'y+1/2, x+1/2, z+1/2'
'-z+1/2, -x+1/2, -y+1/2'
'x+1/2, -z+1/2, -y+1/2'
'z+1/2, x+1/2, -y+1/2'
'-x+1/2, z+1/2, -y+1/2'
'-z+1/2, x+1/2, y+1/2'
'-x+1/2, -z+1/2, y+1/2'
'z+1/2, -x+1/2, y+1/2'
'x+1/2, z+1/2, y+1/2'
'-y+1/2, -z+1/2, -x+1/2'
'z+1/2, y+1/2, x+1/2'
'z+1/2, -y+1/2, -x+1/2'
'-z+1/2, -y+1/2, x+1/2'
'-z+1/2, y+1/2, -x+1/2'
'-y+1/2, z+1/2, x+1/2'
'y+1/2, z+1/2, -x+1/2'
'y+1/2, -z+1/2, x+1/2'

loop_
_atom_site_label
_atom_site_type_symbol
_atom_site_fract_x
_atom_site_fract_y
_atom_site_fract_z
_atom_site_U_iso_or_equiv
_atom_site_adp_type
_atom_site_occupancy
_atom_site_site_symmetry_order
_atom_site_calc_flag
_atom_site_refinement_flags_posn
_atom_site_refinement_flags_adp
_atom_site_refinement_flags_occupancy
_atom_site_disorder_assembly
_atom_site_disorder_group
V1 V 0.3224(3) 1.0000 1.0000 0.0224(10) Uani 0.5 8 d DS T P . .
V2 V 0.40937(14) 0.88551(10) 0.88551(10) 0.0248(8) Uani 0.5 2 d DS T P A .
P1 P 0.5000 1.0000 0.7500 0.0243(9) Uani 1 8 d S T P . .
O1 O 0.2220(14) 1.0000 1.0000 0.047(6) Uani 0.5 8 d S T P A .
O2 O 0.3669(6) 0.8881(6) 1.0030(14) 0.023(2) Uani 0.25 1 d D . . A -1
O3 O 0.3404(7) 0.828(2) 0.842(2) 0.028(7) Uani 0.25 1 d D U . A -1
O4 O 0.5000 0.9216(3) 0.8046(3) 0.0305(12) Uani 1 2 d S T P A 1
O1W O 0.2500 0.7500 0.7500 0.27(2) Uani 0.5 12 d S TU P . .
H1W H 0.2765 0.7796 0.7796 0.401 Uiso 0.1667 2 d RS T P . .
O2W O 0.359(7) 0.641(7) 0.641(7) 0.13(2) Uani 0.125 6 d S TU P . .
N1 N 0.5000 0.7406(10) 0.7406(10) 0.091(7) Uani 0.75 4 d S T P . .
H1A H 0.5000 0.7024 0.7734 0.136 Uiso 0.375 2 d RS T P . .
H1B H 0.5000 0.7894 0.7645 0.136 Uiso 0.375 2 d RS T P . .
H1C H 0.4528 0.7418 0.7085 0.136 Uiso 0.375 1 d R . . . .

loop_
_atom_site_aniso_label
_atom_site_aniso_U_11
_atom_site_aniso_U_22
_atom_site_aniso_U_33
_atom_site_aniso_U_23
_atom_site_aniso_U_13
_atom_site_aniso_U_12
V1 0.0181(19) 0.0246(13) 0.0246(13) 0.000 0.000 0.000
V2 0.0303(13) 0.0220(9) 0.0220(9) -0.0007(8) -0.0010(6) -0.0010(6)
P1 0.0280(12) 0.0280(12) 0.0168(15) 0.000 0.000 0.000
O1 0.022(10) 0.059(9) 0.059(9) 0.000 0.000 0.000
O2 0.026(5) 0.026(4) 0.018(5) -0.001(16) -0.013(15) -0.003(4)
O3 0.031(5) 0.025(12) 0.026(12) 0.013(11) -0.007(5) -0.013(5)
O4 0.039(3) 0.027(2) 0.025(2) 0.0043(18) 0.000 0.000
O1W 0.27(2) 0.27(2) 0.27(2) -0.001(12) 0.001(12) 0.001(12)
O2W 0.13(2) 0.13(2) 0.13(2) 0.001(12) -0.001(12) -0.001(12)
N1 0.15(2) 0.060(8) 0.060(8) 0.023(9) 0.000 0.000

loop_
_atom_type_symbol
_atom_type_description
_atom_type_scat_dispersion_real
_atom_type_scat_dispersion_imag
_atom_type_scat_source
H H 0.0000 0.0000 'International Tables Vol C Tables 4.2.6.8 and 6.1.1.4'
N N 0.0061 0.0033 'International Tables Vol C Tables 4.2.6.8 and 6.1.1.4'
O O 0.0106 0.0060 'International Tables Vol C Tables 4.2.6.8 and 6.1.1.4'
P P 0.1023 0.0942 'International Tables Vol C Tables 4.2.6.8 and 6.1.1.4'
V V 0.3005 0.5294 'International Tables Vol C Tables 4.2.6.8 and 6.1.1.4'

loop_
_geom_angle_atom_site_label_1
_geom_angle_atom_site_label_2
_geom_angle_atom_site_label_3
_geom_angle
_geom_angle_site_symmetry_1
_geom_angle_site_symmetry_3
V2 V1 V2 77.07(7) 5_577 55_575
V2 V1 V2 77.07(7) 5_577 51_557
V2 V1 V2 77.07(7) 51_557 .
V2 V1 V2 77.07(7) 55_575 .
V2 V1 V2 123.54(17) 5_577 .
V2 V1 V2 123.54(17) 55_575 51_557
O1 V1 V2 118.23(8) . 51_557
O1 V1 V2 118.23(8) . 55_575
O1 V1 V2 118.23(8) . .
O1 V1 V2 118.23(8) . 5_577
O1 V1 O2 111.6(3) . .
O2 V1 V2 112.9(5) . 5_577
O2 V1 V2 39.7(6) . 51_557
O2 V1 V2 114.8(5) . 55_575
O2 V1 V2 42.5(6) . .
V2 V2 V1 118.23(9) 53_655 .
O2 V2 V1 40.6(3) . .
O2 V2 V2 109.9(4) . 53_655
O2 V2 O4 89.4(3) . 10_655
O2 V2 O4 146.9(4) . .
O3 V2 V1 107.7(5) . .
O3 V2 V2 133.7(5) . 53_655
O3 V2 O2 100.8(13) . .
O3 V2 O4 104.5(12) . 10_655
O3 V2 O4 112.3(12) . .
O4 V2 V1 123.96(16) 10_655 .
O4 V2 V1 123.96(16) . .
O4 V2 V2 44.34(11) 10_655 53_655
O4 V2 V2 44.34(11) . 53_655
O4 V2 O4 81.5(2) 10_655 .
O4 P1 O4 110.3(4) . 3_675
O4 P1 O4 109.07(19) . 74_466
O4 P1 O4 110.3(4) 74_466 76_656
O4 P1 O4 109.06(19) 3_675 74_466
O4 P1 O4 109.07(19) . 76_656
O4 P1 O4 109.06(19) 3_675 76_656
V1 O2 V2 96.9(8) . .
V2 O4 V2 91.3(2) . 53_655
P1 O4 V2 126.76(18) . 53_655
P1 O4 V2 126.76(18) . .
H1A N1 H1B 113.4 . .
H1A N1 H1C 112.5 . .
H1B N1 H1C 103.2 . .

loop_
_geom_bond_atom_site_label_1
_geom_bond_atom_site_label_2
_geom_bond_distance
_geom_bond_site_symmetry_2
V1 V2 2.945(3) 5_577
V1 V2 2.945(3) 55_575
V1 V2 2.945(3) 51_557
V1 V2 2.945(3) .
V1 O1 1.61(2) .
V1 O2 1.931(9) .
V2 V2 2.905(5) 53_655
V2 O2 2.00(2) .
V2 O3 1.600(11) .
V2 O4 2.031(4) .
V2 O4 2.031(4) 10_655
P1 O4 1.532(5) .
P1 O4 1.532(5) 76_656
P1 O4 1.532(5) 3_675
P1 O4 1.532(5) 74_466
O4 V2 2.031(4) 53_655
O1W H1W 0.7930 .
N1 H1A 0.8074 .
N1 H1B 0.8705 .
N1 H1C 0.9154 .

loop_
_geom_torsion_atom_site_label_1
_geom_torsion_atom_site_label_2
_geom_torsion_atom_site_label_3
_geom_torsion_atom_site_label_4
_geom_torsion
_geom_torsion_site_symmetry_1
_geom_torsion_site_symmetry_4
O4 P1 O4 V2 63.2(3) 3_675 .
O4 P1 O4 V2 56.54(18) 76_656 53_655
O4 P1 O4 V2 -56.54(18) 74_466 .
O4 P1 O4 V2 177.0(4) 74_466 53_655
O4 P1 O4 V2 -177.0(4) 76_656 .
O4 P1 O4 V2 -63.2(3) 3_675 53_655
